data_2007402
loop_
_publ_author_name
'Spek, Anthony L.'
'Boerrigter, Harold'
'Verboom, Willem'
'Reinhoudt, David N.'

_publ_section_title
;
 5,17-Dinitro-11,23-diphthalimido-25,26,27,28-tetrapropoxycalix[4]arene
;
_journal_issue 7
_journal_name_full 'Acta Crystallographica Section C'
_journal_page_first 1023
_journal_page_last 1025
_journal_paper_doi 10.1107/S0108270198001516
_journal_volume 54
_journal_year 1998
_chemical_formula_moiety 'C56 H52 N4 O12'
_chemical_formula_sum 'C56 H52 N4 O12'
_chemical_formula_weight 973.05
_chemical_name_systematic
;
5,17-Dinitro-11,23-diphthalimido-25,26,27,28-tetrapropoxycalix[4]arene
;
_space_group_IT_number 15
_symmetry_cell_setting monoclinic
_symmetry_space_group_name_Hall '-C 2yc'
_symmetry_space_group_name_H-M 'C 1 2/c 1'
_cell_angle_alpha 90
_cell_angle_beta 97.418(10)
_cell_angle_gamma 90
_cell_formula_units_Z 4
_cell_length_a 23.437(3)
_cell_length_b 11.8595(13)
_cell_length_c 17.898(2)
_cell_measurement_reflns_used 25
_cell_measurement_temperature 150
_cell_measurement_theta_max 14
_cell_measurement_theta_min 7
_cell_volume 4933.1(10)
_computing_cell_refinement 'SET4 (Boer & Duisenberg, 1984)'
_computing_data_collection 'Locally modified CAD4 Version 5 Software (Enraf-Nonius, 1989)'
_computing_data_reduction 'HELENA (Spek, 1997)'
_computing_molecular_graphics 'PLATON (Spek, 1990)'
_computing_publication_material PLATON
_computing_structure_refinement 'SHELXL96 (Sheldrick, 1996b)'
_computing_structure_solution 'SHELXS96 (Sheldrick, 1996a)'
_diffrn_ambient_temperature 150
_diffrn_measurement_device_type CAD4-T
_diffrn_measurement_method '\w scan'
_diffrn_radiation_monochromator graphite
_diffrn_radiation_source 'Rotating Anode'
_diffrn_radiation_type 'Mo K\a'
_diffrn_radiation_wavelength 0.71073
_diffrn_reflns_av_R_equivalents 0.047
_diffrn_reflns_av_sigmaI/netI 0.065
_diffrn_reflns_limit_h_max 30
_diffrn_reflns_limit_h_min -30
_diffrn_reflns_limit_k_max 9
_diffrn_reflns_limit_k_min -15
_diffrn_reflns_limit_l_max 23
_diffrn_reflns_limit_l_min 0
_diffrn_reflns_number 9931
_diffrn_reflns_theta_max 27.48
_diffrn_reflns_theta_min 1.75
_diffrn_standards_decay_% 1
_diffrn_standards_interval_time 60
_diffrn_standards_number 3
_exptl_absorpt_coefficient_mu 0.09
_exptl_absorpt_correction_type none
_exptl_crystal_colour colorless
_exptl_crystal_density_diffrn 1.310
_exptl_crystal_density_meas ?
_exptl_crystal_description 'irregular block'
_exptl_crystal_F_000 2048
_exptl_crystal_size_max 0.55
_exptl_crystal_size_mid 0.50
_exptl_crystal_size_min 0.22
_refine_diff_density_max 0.258
_refine_diff_density_min -0.245
_refine_ls_abs_structure_details none
_refine_ls_extinction_method none
_refine_ls_goodness_of_fit_ref 1.004
_refine_ls_hydrogen_treatment 'H-atom refinement: see text '
_refine_ls_matrix_type full
_refine_ls_number_parameters 429
_refine_ls_number_reflns 5655
_refine_ls_number_restraints 0
_refine_ls_restrained_S_all 1.004
_refine_ls_R_factor_all 0.095
_refine_ls_R_factor_gt 0.050
_refine_ls_shift/su_max 0.001
_refine_ls_shift/su_mean 0.000
_refine_ls_structure_factor_coef Fsqd
_refine_ls_weighting_details 'w = 1/[\s^2^(Fo^2^)+(0.0470P)^2^+1.7870P] where P=(Fo^2^+2Fc^2^)/3'
_refine_ls_weighting_scheme calc
_refine_ls_wR_factor_ref 0.117
_reflns_number_gt 3602
_reflns_number_total 5655
_reflns_threshold_expression I>2\s(I)
_cod_data_source_file ab1536.cif
_cod_data_source_block ab1536
_cod_depositor_comments
;
The following automatic conversions were performed:
'_symmetry_cell_setting' value 'Monoclinic' changed to 'monoclinic'
according to '/home/saulius/struct/CIF-dictionaries/cif_core.dic'
dictionary named 'cif_core.dic' version 2.4.1 from 2010-06-29.

Automatic conversion script
Id: cif_fix_enum 1527 2010-12-29 10:47:43Z saulius 

The following automatic conversions were performed:

'_exptl_crystal_density_meas' value 'Not Measured' was changed to '?'
- the value is perceived as not measured.

Automatic conversion script
Id: cif_fix_values 3008 2015-01-20 13:52:24Z robertas 

The following automatic conversions were performed:

'_refine_ls_weighting_scheme' value 'calc w =
1/[\s^2^(Fo^2^)+(0.0470P)^2^+1.7870P] where P=(Fo^2^+2Fc^2^)/3' was
changed to 'calc'. New tag '_refine_ls_weighting_details' was
created. The value of the new tag was set to 'w =
1/[\s^2^(Fo^2^)+(0.0470P)^2^+1.7870P] where P=(Fo^2^+2Fc^2^)/3'.

Automatic conversion script
Id: cif_fix_values 3143 2015-03-26 13:38:13Z robertas 
;
_cod_original_sg_symbol_H-M 'C 2/c'
_cod_database_code 2007402
_cod_database_fobs_code 2007402

loop_
_symmetry_equiv_pos_as_xyz
x,y,z
-x,y,1/2-z
-x,-y,-z
x,-y,1/2+z
1/2+x,1/2+y,z
1/2-x,1/2+y,1/2-z
1/2-x,1/2-y,-z
1/2+x,1/2-y,1/2+z

loop_
_atom_site_aniso_label
_atom_site_aniso_U_11
_atom_site_aniso_U_22
_atom_site_aniso_U_33
_atom_site_aniso_U_12
_atom_site_aniso_U_13
_atom_site_aniso_U_23
O1 .0243(7) .0236(7) .0229(6) .0014(6) .0041(5) -.0023(6)
O2 .0746(12) .0318(10) .0525(11) -.0009(9) -.0120(9) -.0138(8)
O3 .0604(11) .0298(9) .0465(10) .0163(8) -.0012(8) .0001(7)
O4 .0239(7) .0290(8) .0210(6) .0059(6) -.0022(5) .0046(6)
O5 .0695(11) .0344(9) .0306(8) -.0196(8) -.0087(8) .0091(7)
O6 .0616(11) .0313(9) .0283(8) -.0125(8) -.0115(7) .0092(7)
N1 .0418(10) .0281(10) .0334(10) .0015(8) .0092(8) -.0005(8)
N2 .0329(9) .0233(9) .0208(8) -.0077(7) -.0047(7) .0009(7)
C1 .0211(9) .0222(10) .0214(9) -.0013(7) .0059(7) -.0012(8)
C2 .0195(9) .0289(11) .0181(9) -.0007(8) .0049(7) .0014(8)
C3 .0251(10) .0289(11) .0192(9) -.0038(8) .0034(8) -.0017(8)
C4 .0292(10) .0218(11) .0248(10) .0005(8) .0076(8) -.0006(8)
C5 .0259(10) .0264(11) .0211(9) .0025(8) .0031(8) .0041(8)
C6 .0219(9) .0268(11) .0177(9) -.0025(8) .0047(7) .0011(8)
C7 .0216(10) .0311(12) .0252(10) .0027(8) .0019(8) -.0017(9)
C8 .0331(11) .0268(12) .0330(11) .0042(9) .0026(9) -.0019(9)
C9 .0486(15) .0343(14) .0455(14) .0097(12) .0125(12) -.0077(12)
C10 .0249(10) .0283(11) .0186(9) .0026(8) .0018(7) .0000(8)
C11 .0231(9) .0226(10) .0177(9) .0025(8) -.0015(7) -.0034(7)
C12 .0220(9) .0218(10) .0183(9) .0035(8) -.0029(7) -.0024(7)
C13 .0227(9) .0234(10) .0182(9) -.0003(8) -.0018(7) .0042(8)
C14 .0225(10) .0241(11) .0213(9) -.0048(8) -.0019(7) .0049(8)
C15 .0266(10) .0202(10) .0197(9) -.0047(8) -.0047(7) .0024(8)
C16 .0289(10) .0237(11) .0165(9) -.0016(8) -.0002(8) -.0010(8)
C17 .0196(9) .0283(12) .0217(9) .0008(8) .0001(7) .0003(8)
C18 .0282(11) .0293(12) .0323(11) .0072(9) .0043(9) .0069(9)
C19 .0320(12) .0333(13) .0387(13) .0064(9) .0078(10) .0067(10)
C20 .0512(16) .0289(14) .0642(18) .0053(12) .0190(14) .0085(12)
C21 .0354(11) .0228(11) .0286(11) -.0074(9) -.0026(9) -.0003(9)
C22 .0266(10) .0256(11) .0289(10) -.0022(8) -.0005(8) -.0059(9)
C23 .0382(12) .0279(12) .0411(13) -.0078(10) .0016(10) -.0038(10)
C24 .0291(11) .0334(13) .0495(14) -.0037(10) -.0006(10) -.0228(11)
C25 .0269(11) .0417(14) .0336(12) .0071(9) -.0077(9) -.0151(11)
C26 .0316(11) .0378(13) .0261(11) .0055(10) -.0062(9) -.0053(10)
C27 .0218(9) .0265(10) .0269(10) .0018(8) -.0025(8) -.0053(8)
C28 .0311(10) .0278(11) .0216(10) -.0007(9) -.0052(8) .0033(8)

loop_
_atom_site_label
_atom_site_fract_x
_atom_site_fract_y
_atom_site_fract_z
_atom_site_U_iso_or_equiv
_atom_site_thermal_displace_type
_atom_site_occupancy
O1 .08809(5) .14069(11) .15267(7) .0235(4) Uani 1.000
O2 .09550(8) .64498(14) .25328(10) .0547(6) Uani 1.000
O3 .03195(7) .65531(13) .15526(9) .0463(6) Uani 1.000
O4 -.04455(5) .16586(11) .17250(7) .0251(4) Uani 1.000
O5 .19277(7) .58739(13) .46096(8) .0462(5) Uani 1.000
O6 .18768(7) .30882(13) .63632(8) .0419(5) Uani 1.000
N1 .06598(8) .60176(15) .19967(10) .0341(6) Uani 1.000
N2 .18286(7) .43028(14) .53442(8) .0264(5) Uani 1.000
C1 .08315(8) .25485(16) .16402(10) .0213(5) Uani 1.000
C2 .11438(8) .30457(17) .22753(10) .0220(6) Uani 1.000
C3 .10831(8) .41918(17) .23821(10) .0244(6) Uani 1.000
C4 .07172(8) .48062(16) .18687(11) .0249(6) Uani 1.000
C5 .03900(8) .43104(17) .12562(10) .0245(6) Uani 1.000
C6 .04469(8) .31653(16) .11329(10) .0219(6) Uani 1.000
C7 .13150(8) .11040(18) .10648(11) .0261(6) Uani 1.000
C8 .12157(9) -.00926(19) .08073(13) .0311(7) Uani 1.000
C9 .16869(12) -.0494(2) .03663(15) .0422(8) Uani 1.000
C10 .00691(8) .25970(18) .04886(10) .0240(6) Uani 1.000
C11 -.05608(8) .27325(16) .05786(10) .0215(5) Uani 1.000
C12 -.07854(8) .23105(16) .12071(10) .0212(5) Uani 1.000
C13 .13322(8) .26104(16) .36351(10) .0218(5) Uani 1.000
C14 .16813(8) .32615(16) .41568(10) .0230(6) Uani 1.000
C15 .14744(8) .36289(16) .48046(10) .0228(6) Uani 1.000
C16 -.09185(8) .33868(17) .00705(10) .0233(6) Uani 1.000
C17 .15038(8) .23420(18) .28688(10) .0234(6) Uani 1.000
C18 -.03685(9) .05097(18) .14865(12) .0299(7) Uani 1.000
C19 -.08491(9) -.02724(19) .16191(14) .0344(7) Uani 1.000
C20 -.07455(13) -.1427(2) .12912(18) .0471(9) Uani 1.000
C21 .20092(9) .54001(17) .52071(11) .0295(6) Uani 1.000
C22 .23176(8) .58054(17) .59413(11) .0274(6) Uani 1.000
C23 .25865(10) .68202(19) .61233(13) .0360(7) Uani 1.000
C24 .28358(9) .6962(2) .68678(13) .0378(7) Uani 1.000
C25 .28065(9) .6130(2) .73980(13) .0351(7) Uani 1.000
C26 .25369(9) .5111(2) .72089(12) .0327(7) Uani 1.000
C27 .22950(8) .49645(17) .64681(11) .0256(6) Uani 1.000
C28 .19852(8) .39833(18) .60967(10) .0276(6) Uani 1.000
H3 .1283(8) .4565(17) .2794(12) .028(5) Uiso 1.000
H5 .0130(9) .4791(17) .0935(11) .027(5) Uiso 1.000
H7A .1293(8) .1632(17) .0629(11) .024(5) Uiso 1.000
H7B .1700(9) .1203(17) .1348(11) .025(5) Uiso 1.000
H8A .1185(9) -.0593(19) .1251(13) .042(6) Uiso 1.000
H8B .0823(10) -.0127(19) .0491(13) .040(6) Uiso 1.000
H9A .2067(11) -.044(2) .0674(14) .049(7) Uiso 1.000
H9B .1623(11) -.129(2) .0194(15) .058(8) Uiso 1.000
H9C .1704(11) .002(2) -.0084(15) .057(8) Uiso 1.000
H10A .0141(8) .2963(17) -.0008(11) .024(5) Uiso 1.000
H10B .0166(8) .1795(18) .0469(11) .023(5) Uiso 1.000
H14 .2076(8) .3458(16) .4061(10) .021(5) Uiso 1.000
H16 -.0767(8) .3685(16) -.0354(11) .020(5) Uiso 1.000
H17A .1457(8) .1558(18) .2746(10) .021(5) Uiso 1.000
H17B .1917(9) .2508(17) .2869(10) .023(5) Uiso 1.000
H18A .0006(9) .0257(16) .1772(11) .024(5) Uiso 1.000
H18B -.0300(9) .0517(18) .0937(12) .035(6) Uiso 1.000
H19A -.1227(10) .005(2) .1376(13) .043(6) Uiso 1.000
H19B -.0880(10) -.029(2) .2171(15) .051(7) Uiso 1.000
H20A -.0394(13) -.173(2) .1544(15) .063(8) Uiso 1.000
H20B -.0711(13) -.134(3) .0720(18) .079(10) Uiso 1.000
H20C -.1039(14) -.198(3) .1396(17) .081(10) Uiso 1.000
H23 .2622(9) .737(2) .5768(13) .037(6) Uiso 1.000
H24 .3033(9) .764(2) .7002(12) .036(6) Uiso 1.000
H25 .2981(10) .623(2) .7902(14) .050(7) Uiso 1.000
H26 .2513(9) .4528(19) .7577(13) .038(6) Uiso 1.000

loop_
_atom_type_symbol
_atom_type_description
_atom_type_scat_dispersion_real
_atom_type_scat_dispersion_imag
_atom_type_scat_source
O O 0.0106 0.0060 'International Tables Vol C Tables 4.2.6.8 and 6.1.1.4'
N N 0.0061 0.0033 'International Tables Vol C Tables 4.2.6.8 and 6.1.1.4'
H H 0.0000 0.0000 'International Tables Vol C Tables 4.2.6.8 and 6.1.1.4'
C C 0.0033 0.0016 'International Tables Vol C Tables 4.2.6.8 and 6.1.1.4'

loop_
_geom_angle_atom_site_label_1
_geom_angle_atom_site_label_2
_geom_angle_atom_site_label_3
_geom_angle_site_symmetry_1
_geom_angle_site_symmetry_3
_geom_angle
_geom_angle_publ_flag
C1 O1 C7 . . 114.22(14) no
C12 O4 C18 . . 114.41(14) no
O2 N1 O3 . . 123.12(18) yes
O2 N1 C4 . . 118.74(17) yes
O3 N1 C4 . . 118.13(17) yes
C15 N2 C21 . . 124.21(15) yes
C15 N2 C28 . . 123.63(16) yes
C21 N2 C28 . . 111.85(16) yes
O1 C1 C2 . . 119.28(16) no
O1 C1 C6 . . 118.53(16) no
C2 C1 C6 . . 122.12(18) no
C1 C2 C3 . . 118.29(17) no
C1 C2 C17 . . 121.43(18) no
C3 C2 C17 . . 120.10(17) no
C2 C3 C4 . . 119.53(17) no
N1 C4 C3 . . 118.39(17) yes
N1 C4 C5 . . 119.20(17) yes
C3 C4 C5 . . 122.37(18) no
C4 C5 C6 . . 119.18(17) no
C1 C6 C5 . . 118.43(17) no
C1 C6 C10 . . 121.61(17) no
C5 C6 C10 . . 119.84(17) no
O1 C7 C8 . . 108.65(16) no
C7 C8 C9 . . 111.26(18) no
C6 C10 C11 . . 110.68(15) no
C10 C11 C12 . . 121.49(16) no
C10 C11 C16 . . 120.21(16) no
C12 C11 C16 . . 117.97(17) no
O4 C12 C11 . . 119.86(16) no
O4 C12 C13 . 2_555 118.26(16) no
C11 C12 C13 . 2_555 121.63(17) no
C14 C13 C17 . . 121.51(17) no
C12 C13 C14 2_555 . 118.79(17) no
C12 C13 C17 2_555 . 119.30(16) no
C13 C14 C15 . . 119.82(17) no
N2 C15 C14 . . 120.34(17) yes
N2 C15 C16 . 2_555 118.92(16) yes
C14 C15 C16 . 2_555 120.70(17) no
C11 C16 C15 . 2_555 120.79(17) no
C2 C17 C13 . . 109.27(16) no
O4 C18 C19 . . 114.25(17) no
C18 C19 C20 . . 109.6(2) no
O5 C21 N2 . . 125.03(18) yes
O5 C21 C22 . . 129.45(19) yes
N2 C21 C22 . . 105.52(16) yes
C21 C22 C23 . . 130.02(19) no
C21 C22 C27 . . 108.17(17) no
C23 C22 C27 . . 121.81(19) no
C22 C23 C24 . . 117.0(2) no
C23 C24 C25 . . 121.3(2) no
C24 C25 C26 . . 121.2(2) no
C25 C26 C27 . . 117.5(2) no
C22 C27 C26 . . 121.16(19) no
C22 C27 C28 . . 108.73(17) no
C26 C27 C28 . . 130.11(19) no
O6 C28 N2 . . 125.20(18) yes
O6 C28 C27 . . 129.08(17) yes
N2 C28 C27 . . 105.72(17) yes
C2 C3 H3 . . 121.7(13) no
C4 C3 H3 . . 118.8(13) no
C4 C5 H5 . . 117.5(12) no
C6 C5 H5 . . 123.3(12) no
O1 C7 H7A . . 108.9(11) no
O1 C7 H7B . . 110.1(12) no
C8 C7 H7A . . 111.3(12) no
C8 C7 H7B . . 111.5(12) no
H7A C7 H7B . . 106.2(16) no
C7 C8 H8A . . 109.9(13) no
C7 C8 H8B . . 107.6(13) no
C9 C8 H8A . . 111.0(13) no
C9 C8 H8B . . 111.4(13) no
H8A C8 H8B . . 105.4(18) no
C8 C9 H9A . . 110.8(15) no
C8 C9 H9B . . 111.6(15) no
C8 C9 H9C . . 109.3(15) no
H9A C9 H9B . . 109(2) no
H9A C9 H9C . . 106(2) no
H9B C9 H9C . . 110(2) no
C6 C10 H10A . . 109.1(11) no
C6 C10 H10B . . 110.1(11) no
C11 C10 H10A . . 108.7(11) no
C11 C10 H10B . . 109.9(11) no
H10A C10 H10B . . 108.4(16) no
C13 C14 H14 . . 119.7(11) no
C15 C14 H14 . . 120.5(11) no
C11 C16 H16 . . 118.4(12) no
C15 C16 H16 2_555 . 120.8(12) no
C2 C17 H17A . . 109.6(11) no
C2 C17 H17B . . 110.3(11) no
C13 C17 H17A . . 112.1(11) no
C13 C17 H17B . . 109.5(11) no
H17A C17 H17B . . 106.1(16) no
O4 C18 H18A . . 105.4(11) no
O4 C18 H18B . . 108.6(12) no
C19 C18 H18A . . 111.1(11) no
C19 C18 H18B . . 111.9(12) no
H18A C18 H18B . . 105.0(17) no
C18 C19 H19A . . 109.4(14) no
C18 C19 H19B . . 108.7(14) no
C20 C19 H19A . . 110.4(14) no
C20 C19 H19B . . 113.4(14) no
H19A C19 H19B . . 105.2(19) no
C19 C20 H20A . . 109.0(15) no
C19 C20 H20B . . 109(2) no
C19 C20 H20C . . 112(2) no
H20A C20 H20B . . 109(2) no
H20A C20 H20C . . 104(2) no
H20B C20 H20C . . 113(3) no
C22 C23 H23 . . 122.3(15) no
C24 C23 H23 . . 120.7(14) no
C23 C24 H24 . . 118.5(13) no
C25 C24 H24 . . 120.1(13) no
C24 C25 H25 . . 120.8(15) no
C26 C25 H25 . . 117.9(15) no
C25 C26 H26 . . 121.7(14) no
C27 C26 H26 . . 120.9(14) no

loop_
_geom_bond_atom_site_label_1
_geom_bond_atom_site_label_2
_geom_bond_site_symmetry_1
_geom_bond_site_symmetry_2
_geom_bond_distance
_geom_bond_publ_flag
O1 C1 . . 1.376(2) yes
O1 C7 . . 1.437(2) yes
O2 N1 . . 1.221(3) yes
O3 N1 . . 1.228(2) yes
O4 C12 . . 1.379(2) yes
O4 C18 . . 1.446(3) yes
O5 C21 . . 1.201(2) yes
O6 C28 . . 1.204(3) yes
N1 C4 . . 1.464(3) yes
N2 C15 . . 1.433(2) yes
N2 C21 . . 1.400(3) yes
N2 C28 . . 1.402(2) yes
C1 C2 . . 1.400(3) no
C1 C6 . . 1.400(3) no
C2 C3 . . 1.382(3) no
C2 C17 . . 1.518(3) no
C3 C4 . . 1.381(3) no
C4 C5 . . 1.385(3) no
C5 C6 . . 1.385(3) no
C6 C10 . . 1.518(3) no
C7 C8 . . 1.501(3) no
C8 C9 . . 1.515(4) no
C10 C11 . . 1.514(3) no
C11 C12 . . 1.395(3) no
C11 C16 . . 1.391(3) no
C12 C13 . 2_555 1.394(3) no
C13 C14 . . 1.393(3) no
C13 C17 . . 1.512(3) no
C14 C15 . . 1.384(3) no
C15 C16 . 2_555 1.380(3) no
C18 C19 . . 1.501(3) no
C19 C20 . . 1.522(3) no
C21 C22 . . 1.495(3) no
C22 C23 . . 1.378(3) no
C22 C27 . . 1.378(3) no
C23 C24 . . 1.394(3) no
C24 C25 . . 1.377(3) no
C25 C26 . . 1.385(3) no
C26 C27 . . 1.384(3) no
C27 C28 . . 1.483(3) no
C3 H3 . . .93(2) no
C5 H5 . . .97(2) no
C7 H7A . . 1.00(2) no
C7 H7B . . .98(2) no
C8 H8A . . 1.00(2) no
C8 H8B . . 1.02(2) no
C9 H9A . . .99(3) no
C9 H9B . . 1.00(2) no
C9 H9C . . 1.02(3) no
C10 H10A . . 1.02(2) no
C10 H10B . . .98(2) no
C14 H14 . . .990(19) no
C16 H16 . . .948(19) no
C17 H17A . . .96(2) no
C17 H17B . . .99(2) no
C18 H18A . . 1.00(2) no
C18 H18B . . 1.02(2) no
C19 H19A . . 1.01(2) no
C19 H19B . . 1.00(3) no
C20 H20A . . .96(3) no
C20 H20B . . 1.04(3) no
C20 H20C . . .99(3) no
C23 H23 . . .92(2) no
C24 H24 . . .94(2) no
C25 H25 . . .95(2) no
C26 H26 . . .96(2) no

loop_
_geom_contact_atom_site_label_1
_geom_contact_atom_site_label_2
_geom_contact_distance
_geom_contact_site_symmetry_2
_geom_contact_publ_flag
O1 O4 3.1881(17) . no
O1 C18 3.108(2) . no
O2 C20 3.358(3) 2_565 no
O3 C16 3.386(2) 3_565 no
O4 C6 3.043(2) . no
O4 C1 3.196(2) . no
O4 C1 3.343(2) 2_555 no
O4 O1 3.1881(17) . no
O4 C2 3.057(2) 2_555 no
O5 C14 3.235(2) . no
O5 C23 3.299(3) 7_566 no
O6 C25 3.230(3) 6_546 no
O6 C16 3.204(2) 2_555 no
C1 O4 3.343(2) 2_555 no
C1 O4 3.196(2) . no
C2 O4 3.057(2) 2_555 no
C3 C27 3.598(3) 4_564 no
C3 C26 3.558(3) 4_564 no
C3 C12 3.506(3) 2_555 no
C3 C14 3.482(3) . no
C6 O4 3.043(2) . no
C7 C17 3.522(3) . no
C7 C10 3.457(3) . no
C9 C21 3.511(4) 6_545 no
C10 C18 3.293(3) . no
C10 C7 3.457(3) . no
C12 C3 3.506(3) 2_555 no
C14 O5 3.235(2) . no
C14 C3 3.482(3) . no
C16 O6 3.204(2) 2_555 no
C16 O3 3.386(2) 3_565 no
C17 C7 3.522(3) . no
C18 C10 3.293(3) . no
C18 O1 3.108(2) . no
C20 O2 3.358(3) 2_545 no
C21 C9 3.511(4) 6_555 no
C23 O5 3.299(3) 7_566 no
C25 O6 3.230(3) 6_556 no
C26 C3 3.558(3) 4_565 no
C27 C3 3.598(3) 4_565 no
O1 H10B 2.405(19) . no
O1 H17A 2.420(18) . no
O1 H18A 2.55(2) . no
O2 H3 2.39(2) . no
O2 H20C 2.66(3) 2_565 no
O2 H24 2.64(2) 7_566 no
O3 H10A 2.89(2) 3_565 no
O3 H5 2.38(2) . no
O3 H20A 2.63(3) 1_565 no
O3 H16 2.522(19) 3_565 no
O4 H10B 2.822(19) . no
O4 H17A 2.667(19) 2_555 no
O5 H23 2.47(2) 7_566 no
O6 H25 2.57(2) 6_546 no
C5 H16 3.067(19) 3_565 no
C6 H7A 2.92(2) . no
C7 H17A 3.033(18) . no
C7 H10B 2.884(19) . no
C8 H25 3.09(2) 7_556 no
C10 H7A 3.068(19) . no
C10 H18B 2.77(2) . no
C11 H5 2.95(2) . no
C11 H18B 2.75(2) . no
C12 H19A 2.90(2) . no
C13 H19A 3.05(2) 2_555 no
C13 H3 2.76(2) . no
C14 H9B 3.00(3) 4_555 no
C14 H3 2.94(2) . no
C15 H9B 2.87(2) 4_555 no
C16 H9B 2.99(2) 3_555 no
C18 H10B 2.79(2) . no
C19 H17A 2.91(2) 2_555 no
C21 H9C 3.09(3) 6_555 no
C21 H9A 3.01(3) 6_555 no
C22 H9C 3.06(3) 6_555 no
C24 H20C 2.87(3) 8_555 no
C24 H17B 3.04(2) 4_565 no
C25 H17B 2.85(2) 4_565 no
C26 H17A 3.07(2) 7_556 no
C28 H16 3.011(19) 2_555 no
H3 O2 2.39(2) . no
H3 C13 2.76(2) . no
H3 C14 2.94(2) . no
H5 O3 2.38(2) . no
H5 C11 2.95(2) . no
H7A C6 2.92(2) . no
H7A C10 3.068(19) . no
H7A H9C 2.56(3) . no
H7B H9A 2.50(3) . no
H8A H25 2.43(3) 7_556 no
H9A H7B 2.50(3) . no
H9A C21 3.01(3) 6_545 no
H9A H14 2.39(3) 6_545 no
H9B C16 2.99(2) 3_555 no
H9B C14 3.00(2) 4_554 no
H9B C15 2.87(2) 4_554 no
H9C H7A 2.56(3) . no
H9C H19A 2.44(4) 3_555 no
H9C C21 3.09(3) 6_545 no
H9C C22 3.06(3) 6_545 no
H10A H16 2.30(3) . no
H10A O3 2.89(2) 3_565 no
H10B O1 2.405(19) . no
H10B O4 2.822(19) . no
H10B C7 2.884(19) . no
H10B C18 2.79(2) . no
H10B H18B 2.10(3) . no
H14 H17B 2.40(3) . no
H14 H9A 2.39(3) 6_555 no
H16 H10A 2.30(3) . no
H16 C28 3.011(19) 2_555 no
H16 O3 2.522(19) 3_565 no
H16 C5 3.067(19) 3_565 no
H17A O1 2.420(18) . no
H17A C7 3.033(18) . no
H17A O4 2.667(19) 2_555 no
H17A C19 2.91(2) 2_555 no
H17A H19A 2.49(3) 2_555 no
H17A H19B 2.59(3) 2_555 no
H17A C26 3.07(2) 7_556 no
H17B H14 2.40(3) . no
H17B C24 3.04(2) 4_564 no
H17B C25 2.85(2) 4_564 no
H18A O1 2.55(2) . no
H18A H20A 2.55(3) . no
H18B C10 2.77(2) . no
H18B C11 2.75(2) . no
H18B H10B 2.10(3) . no
H18B H20B 2.42(4) . no
H19A C12 2.90(2) . no
H19A C13 3.05(2) 2_555 no
H19A H17A 2.49(3) 2_555 no
H19A H9C 2.44(4) 3_555 no
H19B H17A 2.59(3) 2_555 no
H20A O3 2.63(3) 1_545 no
H20A H18A 2.55(3) . no
H20B H18B 2.42(4) . no
H20C O2 2.66(3) 2_545 no
H20C C24 2.87(3) 8_454 no
H23 O5 2.47(2) 7_566 no
H24 O2 2.64(2) 7_566 no
H25 O6 2.57(2) 6_556 no
H25 C8 3.09(2) 7_556 no
H25 H8A 2.43(3) 7_556 no

loop_
_geom_torsion_atom_site_label_1
_geom_torsion_atom_site_label_2
_geom_torsion_atom_site_label_3
_geom_torsion_atom_site_label_4
_geom_torsion_site_symmetry_1
_geom_torsion_site_symmetry_3
_geom_torsion_site_symmetry_4
_geom_torsion
_geom_torsion_publ_flag
C7 O1 C1 C2 . . . -92.7(2) no
C7 O1 C1 C6 . . . 90.4(2) no
C1 O1 C7 C8 . . . -164.26(16) yes
C18 O4 C12 C11 . . . -76.8(2) no
C18 O4 C12 C13 . . 2_555 108.74(19) no
C12 O4 C18 C19 . . . -83.3(2) yes
O2 N1 C4 C3 . . . 3.1(3) no
O2 N1 C4 C5 . . . -179.13(19) no
O3 N1 C4 C3 . . . -177.60(18) no
O3 N1 C4 C5 . . . 0.1(3) no
C21 N2 C15 C14 . . . 66.5(3) no
C21 N2 C15 C16 . . 2_555 -111.3(2) no
C28 N2 C15 C14 . . . -120.4(2) no
C28 N2 C15 C16 . . 2_555 61.8(3) no
C15 N2 C21 O5 . . . -6.0(3) no
C15 N2 C21 C22 . . . 174.78(17) no
C28 N2 C21 O5 . . . -179.8(2) no
C28 N2 C21 C22 . . . 1.0(2) no
C15 N2 C28 O6 . . . 5.3(3) no
C15 N2 C28 C27 . . . -174.15(16) no
C21 N2 C28 O6 . . . 179.2(2) no
C21 N2 C28 C27 . . . -0.3(2) no
O1 C1 C2 C3 . . . -179.35(16) no
O1 C1 C2 C17 . . . -4.2(3) no
C6 C1 C2 C3 . . . -2.6(3) no
C6 C1 C2 C17 . . . 172.57(17) no
O1 C1 C6 C5 . . . 178.82(17) no
O1 C1 C6 C10 . . . 2.7(3) no
C2 C1 C6 C5 . . . 2.0(3) no
C2 C1 C6 C10 . . . -174.10(17) no
C1 C2 C3 C4 . . . 0.5(3) no
C17 C2 C3 C4 . . . -174.72(17) no
C1 C2 C17 C13 . . . -126.62(19) no
C3 C2 C17 C13 . . . 48.4(2) no
C2 C3 C4 N1 . . . 179.82(19) no
C2 C3 C4 C5 . . . 2.2(3) no
N1 C4 C5 C6 . . . 179.63(19) no
C3 C4 C5 C6 . . . -2.7(3) no
C4 C5 C6 C1 . . . 0.6(3) no
C4 C5 C6 C10 . . . 176.79(17) no
C1 C6 C10 C11 . . . 116.6(2) no
C5 C6 C10 C11 . . . -59.5(2) no
O1 C7 C8 C9 . . . -175.62(17) no
C6 C10 C11 C12 . . . -60.4(2) no
C6 C10 C11 C16 . . . 112.89(19) no
C10 C11 C12 O4 . . . -6.5(3) no
C10 C11 C12 C13 . . 2_555 167.73(18) no
C16 C11 C12 O4 . . . -179.97(17) no
C16 C11 C12 C13 . . 2_555 -5.7(3) no
C10 C11 C16 C15 . . 2_555 -172.16(18) no
C12 C11 C16 C15 . . 2_555 1.4(3) no
O4 C12 C13 C14 . 2_555 2_555 -179.51(16) no
O4 C12 C13 C17 . 2_555 2_555 7.7(3) no
C11 C12 C13 C14 . 2_555 2_555 6.2(3) no
C11 C12 C13 C17 . 2_555 2_555 -166.68(18) no
C17 C13 C14 C15 . . . 170.47(18) no
C12 C13 C14 C15 2_555 . . -2.2(3) no
C14 C13 C17 C2 . . . -105.6(2) no
C12 C13 C17 C2 2_555 . . 67.0(2) no
C13 C14 C15 N2 . . . -179.76(17) no
C13 C14 C15 C16 . . 2_555 -2.0(3) no
N2 C15 C16 C11 . 2_555 2_555 -179.78(17) no
C14 C15 C16 C11 . 2_555 2_555 2.4(3) no
O4 C18 C19 C20 . . . 175.50(19) no
O5 C21 C22 C23 . . . 0.0(4) no
O5 C21 C22 C27 . . . 179.5(2) no
N2 C21 C22 C23 . . . 179.2(2) no
N2 C21 C22 C27 . . . -1.3(2) no
C21 C22 C23 C24 . . . 179.3(2) no
C27 C22 C23 C24 . . . -0.1(3) no
C21 C22 C27 C26 . . . -178.71(19) no
C21 C22 C27 C28 . . . 1.2(2) no
C23 C22 C27 C26 . . . 0.8(3) no
C23 C22 C27 C28 . . . -179.32(19) no
C22 C23 C24 C25 . . . -0.9(3) no
C23 C24 C25 C26 . . . 1.2(3) no
C24 C25 C26 C27 . . . -0.4(3) no
C25 C26 C27 C22 . . . -0.6(3) no
C25 C26 C27 C28 . . . 179.6(2) no
C22 C27 C28 O6 . . . 180.0(8) no
C22 C27 C28 N2 . . . -0.6(2) no
C26 C27 C28 O6 . . . -0.2(4) no
C26 C27 C28 N2 . . . 179.3(2) no
